data_2106260
loop_
_publ_author_name
'Braibanti, A.'
'Bigoli, F.'
'Tiripicchio, A.'
'Pellinghelli, M.A.'

_publ_section_title
;
 Crystal and molecular structure of cadmium trihydrogenhexaoxoiodate(VII)
 trihydrate
;
_journal_name_full 'Acta Crystallographica B (24,1968-38,1982)'
_journal_page_first 1069
_journal_page_last 1074
_journal_volume 26
_journal_year 1970
_chemical_formula_sum 'Cd H9 I O9'
_chemical_name_systematic 'Cd (H3 I O6) (H2 O)3'
_space_group_IT_number 14
_symmetry_space_group_name_Hall '-P 2ybc'
_symmetry_space_group_name_H-M 'P 1 21/c 1'
_cell_angle_alpha 90
_cell_angle_beta 120.8
_cell_angle_gamma 90
_cell_formula_units_Z 4
_cell_length_a 5.957
_cell_length_b 14.38
_cell_length_c 9.715
_cell_volume 714.829
_citation_journal_id_ASTM ACBCAR
_cod_data_source_file Braibanti_ACBCAR_1970_1779.cif
_cod_data_source_block H9Cd1I1O9
_cod_original_formula_sum 'H9 Cd1 I1 O9'
_cod_database_code 2106260

loop_
_symmetry_equiv_pos_as_xyz
x,y,z
-x,y+1/2,-z+1/2
-x,-y,-z
x,-y-1/2,z-1/2

loop_
_atom_site_label
_atom_site_type_symbol
_atom_site_fract_x
_atom_site_fract_y
_atom_site_fract_z
_atom_site_occupancy
_atom_site_U_iso_or_equiv
O3 O-2 0.4817 0.2202 0.2753 1 0.0
Cd1 Cd+2 0.2426 0.0804 0.3236 1 0.0
O7 O-2 0.2879 -0.0356 0.5295 1 0.0
O6 O-2 -0.0295 0.265 -0.1627 1 0.0
O9 O-2 -0.2 0.0264 0.2133 1 0.0
O2 O-2 0.053 0.1378 0.0733 1 0.0
O4 O-2 0.4161 0.1576 -0.0088 1 0.0
O8 O-2 0.282 -0.0484 0.2044 1 0.0
O5 O-2 0.4248 0.3388 0.0524 1 0.0
I1 I+7 0.2197 0.2411 0.051 1 0.0
O1 O-2 0.041 0.3214 0.125 1 0.0
